data_4109997
loop_
_publ_author_name
'Michal Shavit'
'Dani Peri'
'Cesar M. Manna'
'Jacob S. Alexander'
'Edit Y. Tshuva'

_publ_section_title
;
 Active Cytotoxic Reagents Based on Non-metallocene Non-diketonato
 Well-Defined C2-Symmetrical Titanium Complexes of Tetradentate
 Bis(phenolato) Ligands
;
_journal_name_full 'Journal of the American Chemical Society'
_journal_page_first 12098
_journal_page_last 12099
_journal_paper_doi 10.1021/ja0753086
_journal_volume 129
_journal_year 2007
_chemical_formula_moiety 'C12 H28 N2 O4 Ti'
_chemical_formula_sum 'C12 H28 N2 O4 Ti'
_chemical_formula_weight 312.26
_chemical_name_systematic
; 
 ? 
;
_space_group_IT_number 61
_symmetry_cell_setting orthorhombic
_symmetry_space_group_name_Hall '-P 2ac 2ab'
_symmetry_space_group_name_H-M 'P b c a'
_atom_sites_solution_hydrogens geom
_atom_sites_solution_primary direct
_atom_sites_solution_secondary difmap
_audit_creation_method SHELXL-97
_cell_angle_alpha 90.00
_cell_angle_beta 90.00
_cell_angle_gamma 90.00
_cell_formula_units_Z 8
_cell_length_a 10.0635(6)
_cell_length_b 17.306(1)
_cell_length_c 18.661(1)
_cell_measurement_reflns_used 8263
_cell_measurement_temperature 173(2)
_cell_measurement_theta_max 27.97
_cell_measurement_theta_min 2.58
_cell_volume 3250.0(3)
_computing_cell_refinement 'Bruker SMART'
_computing_data_collection 'Bruker SMART'
_computing_data_reduction 'Bruker SAINT'
_computing_molecular_graphics 'Bruker SHELXTL'
_computing_publication_material 'Bruker SHELXTL'
_computing_structure_refinement 'SHELXL-97 (Sheldrick, 1997)'
_computing_structure_solution 'SHELXS-97 (Sheldrick, 1990)'
_diffrn_ambient_temperature 173(2)
_diffrn_measured_fraction_theta_full 1.000
_diffrn_measured_fraction_theta_max 1.000
_diffrn_measurement_device_type 'CCD area detector'
_diffrn_measurement_method 'phi and omega scans'
_diffrn_radiation_monochromator graphite
_diffrn_radiation_source 'fine-focus sealed tube'
_diffrn_radiation_type MoK\a
_diffrn_radiation_wavelength 0.71073
_diffrn_reflns_av_R_equivalents 0.0287
_diffrn_reflns_av_sigmaI/netI 0.0202
_diffrn_reflns_limit_h_max 12
_diffrn_reflns_limit_h_min -12
_diffrn_reflns_limit_k_max 21
_diffrn_reflns_limit_k_min -21
_diffrn_reflns_limit_l_max 23
_diffrn_reflns_limit_l_min -23
_diffrn_reflns_number 32124
_diffrn_reflns_theta_full 26.00
_diffrn_reflns_theta_max 26.00
_diffrn_reflns_theta_min 2.18
_exptl_absorpt_coefficient_mu 0.538
_exptl_absorpt_correction_T_max 0.9001
_exptl_absorpt_correction_T_min 0.8136
_exptl_absorpt_correction_type none
_exptl_crystal_colour colorless
_exptl_crystal_density_diffrn 1.276
_exptl_crystal_description prism
_exptl_crystal_F_000 1344
_exptl_crystal_size_max 0.40
_exptl_crystal_size_mid 0.24
_exptl_crystal_size_min 0.20
_refine_diff_density_max 0.318
_refine_diff_density_min -0.286
_refine_diff_density_rms 0.064
_refine_ls_extinction_coef 0.0022(3)
_refine_ls_extinction_expression Fc^*^=kFc[1+0.001xFc^2^\l^3^/sin(2\q)]^-1/4^
_refine_ls_extinction_method SHELXL
_refine_ls_goodness_of_fit_ref 1.130
_refine_ls_hydrogen_treatment mixed
_refine_ls_matrix_type full
_refine_ls_number_parameters 181
_refine_ls_number_reflns 3196
_refine_ls_number_restraints 0
_refine_ls_restrained_S_all 1.130
_refine_ls_R_factor_all 0.0394
_refine_ls_R_factor_gt 0.0382
_refine_ls_shift/su_max 0.001
_refine_ls_shift/su_mean 0.000
_refine_ls_structure_factor_coef Fsqd
_refine_ls_weighting_details 'calc w=1/[\s^2^(Fo^2^)+(0.0455P)^2^+2.0634P] where P=(Fo^2^+2Fc^2^)/3'
_refine_ls_weighting_scheme calc
_refine_ls_wR_factor_gt 0.0986
_refine_ls_wR_factor_ref 0.0996
_reflns_number_gt 3059
_reflns_number_total 3196
_reflns_threshold_expression >2sigma(I)
_cod_data_source_file ja0753086si20070717_051511.cif
_cod_data_source_block L4Ti(OiPr)2
_cod_database_code 4109997

loop_
_symmetry_equiv_pos_as_xyz
'x, y, z'
'-x+1/2, -y, z+1/2'
'-x, y+1/2, -z+1/2'
'x+1/2, -y+1/2, -z'
'-x, -y, -z'
'x-1/2, y, -z-1/2'
'x, -y-1/2, z-1/2'
'-x-1/2, y-1/2, z'

loop_
_atom_site_label
_atom_site_type_symbol
_atom_site_fract_x
_atom_site_fract_y
_atom_site_fract_z
_atom_site_U_iso_or_equiv
_atom_site_adp_type
_atom_site_occupancy
_atom_site_symmetry_multiplicity
_atom_site_calc_flag
_atom_site_refinement_flags
C1 C 1.04616(19) -0.00302(11) 0.22902(12) 0.0374(5) Uani 1 1 d .
H1A H 1.0775 -0.0536 0.2472 0.045 Uiso 1 1 calc R
H1B H 1.1004 0.0109 0.1867 0.045 Uiso 1 1 calc R
C2 C 0.9002(2) -0.00858(11) 0.20786(12) 0.0365(5) Uani 1 1 d .
H2A H 0.8919 -0.0321 0.1597 0.044 Uiso 1 1 calc R
H2B H 0.8517 -0.0414 0.2425 0.044 Uiso 1 1 calc R
C3 C 0.86247(18) 0.11324(12) 0.14049(11) 0.0336(4) Uani 1 1 d .
H3A H 0.7891 0.1509 0.1349 0.040 Uiso 1 1 calc R
H3B H 0.8588 0.0770 0.0995 0.040 Uiso 1 1 calc R
C4 C 0.99461(19) 0.15611(12) 0.13921(11) 0.0338(4) Uani 1 1 d .
H4A H 1.0673 0.1188 0.1301 0.041 Uiso 1 1 calc R
H4B H 0.9941 0.1940 0.0995 0.041 Uiso 1 1 calc R
C5 C 0.96620(19) 0.27547(11) 0.21115(11) 0.0316(4) Uani 1 1 d .
H5A H 0.9738 0.3010 0.1638 0.038 Uiso 1 1 calc R
H5B H 1.0170 0.3063 0.2465 0.038 Uiso 1 1 calc R
C6 C 0.82081(17) 0.27106(10) 0.23353(10) 0.0294(4) Uani 1 1 d .
H6A H 0.7927 0.3209 0.2546 0.035 Uiso 1 1 calc R
H6B H 0.7645 0.2606 0.1911 0.035 Uiso 1 1 calc R
C7 C 0.8634(2) 0.03425(12) 0.42598(11) 0.0394(5) Uani 1 1 d .
H7A H 0.9508 0.0536 0.4441 0.047 Uiso 1 1 calc R
C8 C 0.8813(3) -0.04883(13) 0.40320(15) 0.0646(7) Uani 1 1 d .
H8A H 0.9480 -0.0516 0.3650 0.097 Uiso 1 1 calc R
H8B H 0.7966 -0.0692 0.3855 0.097 Uiso 1 1 calc R
H8C H 0.9109 -0.0796 0.4443 0.097 Uiso 1 1 calc R
C9 C 0.7631(3) 0.0433(2) 0.48489(16) 0.0785(10) Uani 1 1 d .
H9A H 0.7541 0.0981 0.4972 0.118 Uiso 1 1 calc R
H9B H 0.7925 0.0144 0.5272 0.118 Uiso 1 1 calc R
H9C H 0.6770 0.0232 0.4688 0.118 Uiso 1 1 calc R
C10 C 1.0257(2) 0.22792(11) 0.42946(11) 0.0346(4) Uani 1 1 d .
H10A H 0.9588 0.2006 0.4599 0.042 Uiso 1 1 calc R
C11 C 1.1555(2) 0.23126(15) 0.47027(11) 0.0465(5) Uani 1 1 d .
H11A H 1.1863 0.1786 0.4802 0.070 Uiso 1 1 calc R
H11B H 1.1420 0.2589 0.5155 0.070 Uiso 1 1 calc R
H11C H 1.2222 0.2584 0.4415 0.070 Uiso 1 1 calc R
C12 C 0.9732(3) 0.30756(13) 0.41277(14) 0.0527(6) Uani 1 1 d .
H12A H 0.8894 0.3031 0.3864 0.079 Uiso 1 1 calc R
H12B H 1.0382 0.3356 0.3835 0.079 Uiso 1 1 calc R
H12C H 0.9580 0.3357 0.4576 0.079 Uiso 1 1 calc R
H13 H 0.763(2) 0.0652(12) 0.2143(11) 0.029(5) Uiso 1 1 d .
H14 H 1.105(3) 0.2008(12) 0.2107(11) 0.034(6) Uiso 1 1 d .
N1 N 0.84368(15) 0.06983(9) 0.20747(9) 0.0281(3) Uani 1 1 d .
N2 N 1.02025(15) 0.19676(9) 0.20727(8) 0.0263(3) Uani 1 1 d .
O1 O 1.06024(11) 0.05383(7) 0.28265(8) 0.0301(3) Uani 1 1 d .
O2 O 0.80536(11) 0.21134(7) 0.28428(7) 0.0257(3) Uani 1 1 d .
O3 O 0.82561(12) 0.08085(7) 0.36666(7) 0.0314(3) Uani 1 1 d .
O4 O 1.04401(12) 0.18445(7) 0.36575(7) 0.0296(3) Uani 1 1 d .
Ti1 Ti 0.93360(3) 0.132854(17) 0.303265(17) 0.02234(12) Uani 1 1 d .

loop_
_atom_site_aniso_label
_atom_site_aniso_U_11
_atom_site_aniso_U_22
_atom_site_aniso_U_33
_atom_site_aniso_U_23
_atom_site_aniso_U_13
_atom_site_aniso_U_12
C1 0.0218(9) 0.0249(9) 0.0655(14) -0.0081(9) -0.0019(9) 0.0042(7)
C2 0.0244(9) 0.0247(9) 0.0604(13) -0.0086(9) -0.0040(9) -0.0007(8)
C3 0.0250(9) 0.0393(10) 0.0365(10) -0.0047(8) -0.0036(8) -0.0023(8)
C4 0.0244(9) 0.0404(10) 0.0366(10) -0.0005(8) 0.0048(8) -0.0018(8)
C5 0.0233(9) 0.0254(9) 0.0462(11) 0.0080(8) 0.0023(8) -0.0012(7)
C6 0.0208(8) 0.0231(8) 0.0442(10) 0.0064(7) 0.0000(8) 0.0026(7)
C7 0.0336(10) 0.0385(11) 0.0462(12) 0.0152(9) -0.0006(9) -0.0012(9)
C8 0.089(2) 0.0361(12) 0.0692(17) 0.0202(12) -0.0125(16) 0.0020(13)
C9 0.079(2) 0.089(2) 0.0672(17) 0.0413(16) 0.0318(16) 0.0200(17)
C10 0.0283(9) 0.0390(10) 0.0366(10) -0.0013(8) 0.0047(8) -0.0016(8)
C11 0.0389(11) 0.0658(15) 0.0349(11) -0.0108(10) -0.0001(9) 0.0045(11)
C12 0.0656(16) 0.0405(12) 0.0519(13) -0.0134(10) -0.0077(12) 0.0125(11)
N1 0.0131(7) 0.0254(8) 0.0458(9) -0.0030(6) 0.0002(6) -0.0006(6)
N2 0.0147(7) 0.0255(8) 0.0388(8) 0.0024(6) 0.0003(6) -0.0005(6)
O1 0.0156(6) 0.0226(6) 0.0520(8) -0.0013(6) -0.0021(5) 0.0018(5)
O2 0.0150(5) 0.0217(6) 0.0403(7) 0.0044(5) 0.0015(5) 0.0012(4)
O3 0.0209(6) 0.0305(7) 0.0428(7) 0.0123(6) 0.0027(5) -0.0003(5)
O4 0.0202(6) 0.0305(7) 0.0381(7) -0.0030(5) -0.0024(5) -0.0009(5)
Ti1 0.01261(17) 0.01950(18) 0.0349(2) 0.00305(11) 0.00014(11) -0.00038(11)

loop_
_atom_type_symbol
_atom_type_description
_atom_type_scat_dispersion_real
_atom_type_scat_dispersion_imag
_atom_type_scat_source
C C 0.0033 0.0016 'International Tables Vol C Tables 4.2.6.8 and 6.1.1.4'
H H 0.0000 0.0000 'International Tables Vol C Tables 4.2.6.8 and 6.1.1.4'
N N 0.0061 0.0033 'International Tables Vol C Tables 4.2.6.8 and 6.1.1.4'
O O 0.0106 0.0060 'International Tables Vol C Tables 4.2.6.8 and 6.1.1.4'
Ti Ti 0.2776 0.4457 'International Tables Vol C Tables 4.2.6.8 and 6.1.1.4'

loop_
_geom_angle_atom_site_label_1
_geom_angle_atom_site_label_2
_geom_angle_atom_site_label_3
_geom_angle
O1 C1 C2 108.95(15)
O1 C1 H1A 109.9
C2 C1 H1A 109.9
O1 C1 H1B 109.9
C2 C1 H1B 109.9
H1A C1 H1B 108.3
N1 C2 C1 108.40(15)
N1 C2 H2A 110.0
C1 C2 H2A 110.0
N1 C2 H2B 110.0
C1 C2 H2B 110.0
H2A C2 H2B 108.4
N1 C3 C4 111.99(15)
N1 C3 H3A 109.2
C4 C3 H3A 109.2
N1 C3 H3B 109.2
C4 C3 H3B 109.2
H3A C3 H3B 107.9
N2 C4 C3 111.82(15)
N2 C4 H4A 109.3
C3 C4 H4A 109.3
N2 C4 H4B 109.3
C3 C4 H4B 109.3
H4A C4 H4B 107.9
N2 C5 C6 108.83(14)
N2 C5 H5A 109.9
C6 C5 H5A 109.9
N2 C5 H5B 109.9
C6 C5 H5B 109.9
H5A C5 H5B 108.3
O2 C6 C5 109.06(14)
O2 C6 H6A 109.9
C5 C6 H6A 109.9
O2 C6 H6B 109.9
C5 C6 H6B 109.9
H6A C6 H6B 108.3
O3 C7 C9 109.34(18)
O3 C7 C8 110.66(19)
C9 C7 C8 112.6(2)
O3 C7 H7A 108.0
C9 C7 H7A 108.0
C8 C7 H7A 108.0
C7 C8 H8A 109.5
C7 C8 H8B 109.5
H8A C8 H8B 109.5
C7 C8 H8C 109.5
H8A C8 H8C 109.5
H8B C8 H8C 109.5
C7 C9 H9A 109.5
C7 C9 H9B 109.5
H9A C9 H9B 109.5
C7 C9 H9C 109.5
H9A C9 H9C 109.5
H9B C9 H9C 109.5
O4 C10 C12 110.91(17)
O4 C10 C11 109.27(16)
C12 C10 C11 111.80(19)
O4 C10 H10A 108.3
C12 C10 H10A 108.3
C11 C10 H10A 108.3
C10 C11 H11A 109.5
C10 C11 H11B 109.5
H11A C11 H11B 109.5
C10 C11 H11C 109.5
H11A C11 H11C 109.5
H11B C11 H11C 109.5
C10 C12 H12A 109.5
C10 C12 H12B 109.5
H12A C12 H12B 109.5
C10 C12 H12C 109.5
H12A C12 H12C 109.5
H12B C12 H12C 109.5
C3 N1 C2 115.19(16)
C3 N1 Ti1 111.76(11)
C2 N1 Ti1 106.48(12)
C3 N1 H13 107.8(14)
C2 N1 H13 106.9(15)
Ti1 N1 H13 108.4(14)
C5 N2 C4 114.84(15)
C5 N2 Ti1 105.65(11)
C4 N2 Ti1 112.24(11)
C5 N2 H14 106.8(15)
C4 N2 H14 106.1(14)
Ti1 N2 H14 111.2(14)
C1 O1 Ti1 125.15(11)
C6 O2 Ti1 124.90(10)
C7 O3 Ti1 128.28(11)
C10 O4 Ti1 135.18(11)
O3 Ti1 O4 100.73(6)
O3 Ti1 O2 93.90(5)
O4 Ti1 O2 100.40(6)
O3 Ti1 O1 99.98(6)
O4 Ti1 O1 94.14(6)
O2 Ti1 O1 157.66(6)
O3 Ti1 N2 165.50(6)
O4 Ti1 N2 91.81(6)
O2 Ti1 N2 76.54(5)
O1 Ti1 N2 86.20(6)
O3 Ti1 N1 92.04(6)
O4 Ti1 N1 165.31(6)
O2 Ti1 N1 85.79(5)
O1 Ti1 N1 76.37(6)
N2 Ti1 N1 76.58(6)

loop_
_geom_bond_atom_site_label_1
_geom_bond_atom_site_label_2
_geom_bond_distance
C1 O1 1.411(2)
C1 C2 1.524(3)
C1 H1A 0.9900
C1 H1B 0.9900
C2 N1 1.471(2)
C2 H2A 0.9900
C2 H2B 0.9900
C3 N1 1.471(3)
C3 C4 1.523(3)
C3 H3A 0.9900
C3 H3B 0.9900
C4 N2 1.475(2)
C4 H4A 0.9900
C4 H4B 0.9900
C5 N2 1.469(2)
C5 C6 1.523(2)
C5 H5A 0.9900
C5 H5B 0.9900
C6 O2 1.410(2)
C6 H6A 0.9900
C6 H6B 0.9900
C7 O3 1.422(2)
C7 C9 1.501(3)
C7 C8 1.510(3)
C7 H7A 1.0000
C8 H8A 0.9800
C8 H8B 0.9800
C8 H8C 0.9800
C9 H9A 0.9800
C9 H9B 0.9800
C9 H9C 0.9800
C10 O4 1.419(2)
C10 C12 1.508(3)
C10 C11 1.513(3)
C10 H10A 1.0000
C11 H11A 0.9800
C11 H11B 0.9800
C11 H11C 0.9800
C12 H12A 0.9800
C12 H12B 0.9800
C12 H12C 0.9800
N1 Ti1 2.2813(16)
N1 H13 0.83(2)
N2 Ti1 2.2787(15)
N2 H14 0.86(3)
O1 Ti1 1.9085(12)
O2 Ti1 1.9068(12)
O3 Ti1 1.8413(12)
O4 Ti1 1.8416(13)
